data_7108983
loop_
_publ_author_name
'Yoshitaka Terashima'
'Mayumi Takayama'
'Katsuhiro Isozaki'
'Hiromitsu Maeda'

_publ_section_title
;
 Ion-based materials of boron-modified dipyrrolyldiketones as anion
 receptors
;
_journal_name_full Chem.Commun.
_journal_page_first 2506
_journal_paper_doi 10.1039/c3cc38494b
_journal_volume 49
_journal_year 2013
_chemical_formula_sum 'C51 H69 B Cl N3 O10'
_chemical_formula_weight 930.35
_chemical_name_systematic
;
?
;
_space_group_IT_number 2
_symmetry_cell_setting triclinic
_symmetry_Int_Tables_number 2
_symmetry_space_group_name_Hall '-P 1'
_symmetry_space_group_name_H-M 'P -1'
_atom_sites_solution_hydrogens geom
_atom_sites_solution_primary direct
_atom_sites_solution_secondary difmap
_audit_creation_method SHELXL-97
_cell_angle_alpha 88.2974(9)
_cell_angle_beta 78.0546(10)
_cell_angle_gamma 82.5905(10)
_cell_formula_units_Z 4
_cell_length_a 12.1540(2)
_cell_length_b 19.3011(4)
_cell_length_c 21.6869(4)
_cell_measurement_temperature 93(2)
_cell_volume 4935.68(16)
_computing_structure_refinement 'SHELXL-97 (Sheldrick, 1997)'
_computing_structure_solution 'SHELXS-97 (Sheldrick, 1990)'
_diffrn_ambient_temperature 93(2)
_diffrn_detector_area_resol_mean 10.00
_diffrn_measured_fraction_theta_full 0.963
_diffrn_measured_fraction_theta_max 0.963
_diffrn_measurement_device_type 'Rigaku RAXIS-RAPID'
_diffrn_measurement_method \w
_diffrn_radiation_monochromator graphite
_diffrn_radiation_source 'fine-focus sealed tube'
_diffrn_radiation_type CuK\a
_diffrn_radiation_wavelength 1.54187
_diffrn_reflns_av_R_equivalents 0.1075
_diffrn_reflns_av_sigmaI/netI 0.1320
_diffrn_reflns_limit_h_max 14
_diffrn_reflns_limit_h_min -14
_diffrn_reflns_limit_k_max 23
_diffrn_reflns_limit_k_min -23
_diffrn_reflns_limit_l_max 26
_diffrn_reflns_limit_l_min -26
_diffrn_reflns_number 52386
_diffrn_reflns_theta_full 68.25
_diffrn_reflns_theta_max 68.25
_diffrn_reflns_theta_min 3.10
_exptl_absorpt_coefficient_mu 1.173
_exptl_absorpt_correction_T_max 0.7199
_exptl_absorpt_correction_T_min 0.5917
_exptl_absorpt_correction_type none
_exptl_crystal_colour red
_exptl_crystal_density_diffrn 1.252
_exptl_crystal_density_method 'not measured'
_exptl_crystal_description prism
_exptl_crystal_F_000 1992
_exptl_crystal_size_max 0.50
_exptl_crystal_size_mid 0.30
_exptl_crystal_size_min 0.30
_refine_diff_density_max 1.285
_refine_diff_density_min -0.624
_refine_diff_density_rms 0.077
_refine_ls_extinction_method none
_refine_ls_goodness_of_fit_ref 1.004
_refine_ls_hydrogen_treatment mixed
_refine_ls_matrix_type full
_refine_ls_number_parameters 1211
_refine_ls_number_reflns 17410
_refine_ls_number_restraints 24
_refine_ls_restrained_S_all 1.005
_refine_ls_R_factor_all 0.1282
_refine_ls_R_factor_gt 0.0837
_refine_ls_shift/su_max 0.001
_refine_ls_shift/su_mean 0.000
_refine_ls_structure_factor_coef Fsqd
_refine_ls_weighting_details 'calc w=1/[\s^2^(Fo^2^)+(0.1311P)^2^+0.0000P] where P=(Fo^2^+2Fc^2^)/3'
_refine_ls_weighting_scheme calc
_refine_ls_wR_factor_gt 0.2251
_refine_ls_wR_factor_ref 0.2618
_reflns_number_gt 9420
_reflns_number_total 17410
_reflns_threshold_expression >2sigma(I)
_cod_data_source_file c3cc38494b.txt
_cod_data_source_block 0119ma
_cod_database_code 7108983

loop_
_symmetry_equiv_pos_as_xyz
'x, y, z'
'-x, -y, -z'

loop_
_atom_site_label
_atom_site_type_symbol
_atom_site_fract_x
_atom_site_fract_y
_atom_site_fract_z
_atom_site_U_iso_or_equiv
_atom_site_adp_type
_atom_site_occupancy
_atom_site_symmetry_multiplicity
_atom_site_calc_flag
_atom_site_refinement_flags
Cl2 Cl 0.70523(10) 0.18589(5) 0.33485(5) 0.0451(3) Uani 1 1 d .
O1 O 0.7257(2) 0.47841(14) 0.17949(13) 0.0430(7) Uani 1 1 d .
O2 O 0.3134(2) 0.03297(13) 0.14130(13) 0.0405(7) Uani 1 1 d .
O3 O 0.6850(3) 0.22949(14) 0.64995(12) 0.0448(8) Uani 1 1 d .
O17 O 0.6356(3) -0.03076(14) 0.19242(13) 0.0433(7) Uani 1 1 d .
O4 O 0.3594(3) 0.10774(14) 0.23211(12) 0.0426(7) Uani 1 1 d .
O18 O 0.3997(2) 0.54450(13) 0.12273(13) 0.0417(7) Uani 1 1 d .
O5 O 0.7510(3) 0.43026(14) 0.06242(13) 0.0466(8) Uani 1 1 d .
O6 O 0.3211(2) 0.08344(14) 0.02468(12) 0.0405(7) Uani 1 1 d .
N2 N 0.6612(3) 0.15440(16) 0.19455(15) 0.0370(8) Uani 1 1 d .
H32 H 0.6691 0.1647 0.2325 0.044 Uiso 1 1 calc R
N3 N 0.3780(3) 0.35907(15) 0.13766(15) 0.0337(8) Uani 1 1 d .
H33 H 0.3596 0.3493 0.1781 0.040 Uiso 1 1 calc R
N4 N 0.3220(3) 0.47537(17) 0.35428(15) 0.0374(8) Uani 1 1 d .
H34 H 0.3082 0.4361 0.3395 0.045 Uiso 1 1 calc R
O7 O 0.2951(3) 0.27611(15) 0.60204(13) 0.0473(8) Uani 1 1 d .
O8 O 0.6297(3) 0.40656(14) 0.27925(13) 0.0464(8) Uani 1 1 d .
O19 O 0.6520(3) -0.08795(14) 0.29290(13) 0.0469(8) Uani 1 1 d .
O9 O 0.7885(3) -0.12087(14) 0.19632(13) 0.0463(8) Uani 1 1 d .
O20 O 0.3566(3) 0.60144(14) 0.22653(13) 0.0450(8) Uani 1 1 d .
O10 O 0.2449(3) 0.63561(15) 0.14704(14) 0.0489(8) Uani 1 1 d .
O11 O 0.4309(3) 0.66471(15) 0.13368(14) 0.0487(8) Uani 1 1 d .
C52 C 0.3777(3) 0.2385(2) 0.10312(18) 0.0333(9) Uani 1 1 d .
O12 O 0.6044(3) -0.15204(15) 0.21145(14) 0.0502(8) Uani 1 1 d .
O13 O 0.7051(3) 0.09235(15) 0.68197(14) 0.0587(9) Uani 1 1 d .
C55 C 0.4242(4) 0.4169(2) 0.04779(19) 0.0406(11) Uani 1 1 d .
H35 H 0.4411 0.4530 0.0179 0.049 Uiso 1 1 calc R
O14 O 0.6574(3) 0.26951(15) 0.53567(14) 0.0681(11) Uani 1 1 d .
N5 N 0.6681(3) 0.03757(17) 0.41124(15) 0.0403(9) Uani 1 1 d .
H36 H 0.6789 0.0779 0.3924 0.048 Uiso 1 1 calc R
O15 O 0.2920(3) 0.40940(15) 0.63578(14) 0.0596(10) Uani 1 1 d .
C59 C 0.3365(4) 0.5360(2) 0.3194(2) 0.0393(10) Uani 1 1 d .
C60 C 0.6349(4) 0.3050(2) 0.2144(2) 0.0391(10) Uani 1 1 d .
H1 H 0.6058 0.2777 0.2498 0.047 Uiso 1 1 calc R
C61 C 0.3412(3) 0.1279(2) 0.06773(18) 0.0354(10) Uani 1 1 d .
C62 C 0.3950(3) 0.3120(2) 0.09058(18) 0.0330(9) Uani 1 1 d .
C63 C 0.3598(3) 0.1970(2) 0.05550(18) 0.0351(10) Uani 1 1 d .
H37 H 0.3604 0.2159 0.0145 0.042 Uiso 1 1 calc R
C64 C 0.6610(3) 0.2759(2) 0.15476(19) 0.0365(10) Uani 1 1 d .
C65 C 0.3939(3) 0.4250(2) 0.11301(19) 0.0347(10) Uani 1 1 d .
C66 C 0.6556(4) 0.0283(2) 0.21487(19) 0.0371(10) Uani 1 1 d .
C67 C 0.3790(3) 0.2103(2) 0.16364(18) 0.0350(10) Uani 1 1 d .
H38 H 0.3915 0.2383 0.1962 0.042 Uiso 1 1 calc R
C68 C 0.6552(3) 0.2009(2) 0.14706(19) 0.0368(10) Uani 1 1 d .
C69 C 0.6530(4) 0.0880(2) 0.17433(19) 0.0379(10) Uani 1 1 d .
C70 C 0.6416(4) 0.0942(2) 0.11212(19) 0.0408(11) Uani 1 1 d .
H2 H 0.6341 0.0576 0.0856 0.049 Uiso 1 1 calc R
C71 C 0.6627(4) -0.0265(2) 0.3156(2) 0.0393(10) Uani 1 1 d .
O16 O 0.3132(4) 0.24093(17) 0.48482(15) 0.0882(14) Uani 1 1 d .
C73 C 0.3771(4) 0.4848(2) 0.15189(19) 0.0366(10) Uani 1 1 d .
C74 C 0.3083(4) 0.3273(2) 0.55734(19) 0.0383(10) Uani 1 1 d .
C75 C 0.3453(4) 0.4823(2) 0.21674(19) 0.0397(11) Uani 1 1 d .
H39 H 0.3243 0.4401 0.2366 0.048 Uiso 1 1 calc R
C76 C 0.6590(4) -0.0238(2) 0.3810(2) 0.0433(11) Uani 1 1 d .
C77 C 0.4253(3) 0.3469(2) 0.03421(19) 0.0378(10) Uani 1 1 d .
H40 H 0.4437 0.3266 -0.0066 0.045 Uiso 1 1 calc R
C78 C 0.3067(4) 0.3965(2) 0.57268(19) 0.0430(11) Uani 1 1 d .
C79 C 0.6741(4) 0.0310(2) 0.2756(2) 0.0414(11) Uani 1 1 d .
H3 H 0.6947 0.0724 0.2900 0.050 Uiso 1 1 calc R
C80 C 0.6987(4) 0.3164(2) 0.1021(2) 0.0382(10) Uani 1 1 d .
H4 H 0.7137 0.2970 0.0610 0.046 Uiso 1 1 calc R
C81 C 0.3435(4) 0.5397(2) 0.2530(2) 0.0400(10) Uani 1 1 d .
C82 C 0.3407(4) 0.0995(2) 0.12760(19) 0.0359(10) Uani 1 1 d .
C83 C 0.3818(4) 0.1472(2) 0.28187(19) 0.0426(11) Uani 1 1 d .
H41 H 0.4554 0.1645 0.2683 0.064 Uiso 1 1 calc R
H42 H 0.3831 0.1174 0.3191 0.064 Uiso 1 1 calc R
H43 H 0.3222 0.1869 0.2923 0.064 Uiso 1 1 calc R
C84 C 0.6771(4) 0.1787(2) 0.60817(19) 0.0406(11) Uani 1 1 d .
C85 C 0.6432(3) 0.1650(2) 0.0959(2) 0.0409(10) Uani 1 1 d .
H5 H 0.6369 0.1847 0.0560 0.049 Uiso 1 1 calc R
C86 C 0.7142(4) 0.3855(2) 0.1105(2) 0.0404(10) Uani 1 1 d .
C87 C 0.3527(4) 0.5538(2) 0.4192(2) 0.0537(13) Uani 1 1 d .
H44 H 0.3631 0.5754 0.4560 0.064 Uiso 1 1 calc R
C88 C 0.2524(4) 0.6988(2) 0.1179(2) 0.0453(11) Uani 1 1 d .
C89 C 0.6648(4) 0.0801(2) 0.51945(19) 0.0398(10) Uani 1 1 d .
C90 C 0.6578(4) 0.0255(2) 0.4743(2) 0.0448(11) Uani 1 1 d .
C91 C 0.6851(4) 0.1083(2) 0.6236(2) 0.0441(11) Uani 1 1 d .
C92 C 0.3614(3) 0.1401(2) 0.17516(18) 0.0352(10) Uani 1 1 d .
C93 C 0.8758(4) -0.2106(2) 0.1163(2) 0.0516(12) Uani 1 1 d .
H6 H 0.9491 -0.1958 0.1083 0.062 Uiso 1 1 calc R
C94 C 0.3323(4) 0.4852(2) 0.4147(2) 0.0415(11) Uani 1 1 d .
C95 C 0.6651(4) 0.1992(2) 0.5475(2) 0.0446(11) Uani 1 1 d .
C96 C 0.3228(4) 0.4300(2) 0.46369(19) 0.0418(11) Uani 1 1 d .
C97 C 0.3891(5) 0.7811(2) 0.0850(2) 0.0542(13) Uani 1 1 d .
H45 H 0.4626 0.7945 0.0817 0.065 Uiso 1 1 calc R
C98 C 0.6510(4) 0.3740(2) 0.22275(19) 0.0377(10) Uani 1 1 d .
C99 C 0.3162(4) 0.4480(2) 0.5258(2) 0.0441(11) Uani 1 1 d .
H46 H 0.3182 0.4951 0.5365 0.053 Uiso 1 1 calc R
C100 C 0.6390(5) -0.0435(2) 0.4847(2) 0.0594(15) Uani 1 1 d .
H7 H 0.6273 -0.0663 0.5245 0.071 Uiso 1 1 calc R
C101 C 0.3199(4) 0.1100(2) -0.03766(19) 0.0430(11) Uani 1 1 d .
H47 H 0.2626 0.1510 -0.0355 0.065 Uiso 1 1 calc R
H48 H 0.3016 0.0738 -0.0633 0.065 Uiso 1 1 calc R
H49 H 0.3946 0.1233 -0.0568 0.065 Uiso 1 1 calc R
C102 C 0.6942(4) 0.4138(2) 0.1707(2) 0.0404(10) Uani 1 1 d .
C103 C 0.3552(4) 0.5853(2) 0.3609(2) 0.0485(12) Uani 1 1 d .
H50 H 0.3675 0.6323 0.3507 0.058 Uiso 1 1 calc R
C104 C 0.7874(4) -0.1772(2) 0.1602(2) 0.0455(12) Uani 1 1 d .
C105 C 0.3611(4) 0.7174(2) 0.1113(2) 0.0456(11) Uani 1 1 d .
C106 C 0.7476(5) -0.2897(2) 0.0975(2) 0.0532(13) Uani 1 1 d .
H8 H 0.7363 -0.3301 0.0768 0.064 Uiso 1 1 calc R
C107 C 0.6580(5) -0.2549(2) 0.1403(2) 0.0567(14) Uani 1 1 d .
H9 H 0.5849 -0.2699 0.1487 0.068 Uiso 1 1 calc R
C108 C 0.6401(4) -0.0736(2) 0.4278(2) 0.0525(13) Uani 1 1 d .
H10 H 0.6296 -0.1206 0.4217 0.063 Uiso 1 1 calc R
C109 C 0.5755(4) 0.3680(2) 0.3319(2) 0.0507(12) Uani 1 1 d .
H11 H 0.5061 0.3535 0.3229 0.076 Uiso 1 1 calc R
H12 H 0.5564 0.3975 0.3695 0.076 Uiso 1 1 calc R
H13 H 0.6270 0.3265 0.3392 0.076 Uiso 1 1 calc R
C110 C 0.3150(4) 0.3103(2) 0.4953(2) 0.0522(13) Uani 1 1 d .
C111 C 0.6593(4) 0.1502(2) 0.5030(2) 0.0450(12) Uani 1 1 d .
H14 H 0.6516 0.1646 0.4617 0.054 Uiso 1 1 calc R
C112 C 0.1689(5) 0.7412(2) 0.0946(2) 0.0552(13) Uani 1 1 d .
H51 H 0.0955 0.7277 0.0973 0.066 Uiso 1 1 calc R
C113 C 0.3204(4) 0.3608(2) 0.4480(2) 0.0491(12) Uani 1 1 d .
H52 H 0.3223 0.3483 0.4057 0.059 Uiso 1 1 calc R
C114 C 0.8530(5) -0.2664(2) 0.0845(2) 0.0566(13) Uani 1 1 d .
H15 H 0.9112 -0.2894 0.0530 0.068 Uiso 1 1 calc R
C115 C 0.6768(4) 0.0597(2) 0.5799(2) 0.0493(12) Uani 1 1 d .
H16 H 0.6793 0.0117 0.5913 0.059 Uiso 1 1 calc R
C116 C 0.4062(4) -0.0209(2) 0.1198(2) 0.0469(12) Uani 1 1 d .
H53 H 0.4303 -0.0178 0.0739 0.070 Uiso 1 1 calc R
H54 H 0.3815 -0.0668 0.1311 0.070 Uiso 1 1 calc R
H55 H 0.4697 -0.0148 0.1396 0.070 Uiso 1 1 calc R
C117 C 0.6798(4) -0.1974(2) 0.1704(2) 0.0467(12) Uani 1 1 d .
C118 C 0.7610(4) 0.4069(2) -0.0003(2) 0.0527(13) Uani 1 1 d .
H17 H 0.8240 0.3691 -0.0101 0.079 Uiso 1 1 calc R
H18 H 0.7755 0.4458 -0.0297 0.079 Uiso 1 1 calc R
H19 H 0.6905 0.3897 -0.0044 0.079 Uiso 1 1 calc R
B1 B 0.3594(5) 0.6107(3) 0.1582(3) 0.0463(13) Uani 1 1 d .
C120 C 0.1974(5) 0.8043(3) 0.0672(2) 0.0627(15) Uani 1 1 d .
H56 H 0.1425 0.8343 0.0504 0.075 Uiso 1 1 calc R
B2 B 0.6699(5) -0.0978(3) 0.2243(2) 0.0451(13) Uani 1 1 d .
C122 C 0.3029(5) 0.8241(3) 0.0637(2) 0.0597(14) Uani 1 1 d .
H57 H 0.3178 0.8685 0.0464 0.072 Uiso 1 1 calc R
C123 C 0.6098(4) 0.2302(2) 0.7116(2) 0.0515(13) Uani 1 1 d .
H20 H 0.5407 0.2106 0.7083 0.077 Uiso 1 1 calc R
H21 H 0.5897 0.2783 0.7269 0.077 Uiso 1 1 calc R
H22 H 0.6481 0.2021 0.7412 0.077 Uiso 1 1 calc R
C124 C 0.3167(5) 0.4750(2) 0.6542(2) 0.0607(14) Uani 1 1 d .
H58 H 0.3944 0.4818 0.6336 0.091 Uiso 1 1 calc R
H59 H 0.3094 0.4758 0.7000 0.091 Uiso 1 1 calc R
H60 H 0.2635 0.5126 0.6416 0.091 Uiso 1 1 calc R
C125 C 0.6453(4) 0.5360(2) 0.1712(2) 0.0528(13) Uani 1 1 d .
H23 H 0.6272 0.5335 0.1294 0.079 Uiso 1 1 calc R
H24 H 0.6768 0.5795 0.1749 0.079 Uiso 1 1 calc R
H25 H 0.5762 0.5347 0.2037 0.079 Uiso 1 1 calc R
C126 C 0.3824(4) 0.2630(3) 0.6388(2) 0.0610(14) Uani 1 1 d .
H61 H 0.4567 0.2662 0.6114 0.092 Uiso 1 1 calc R
H62 H 0.3812 0.2161 0.6574 0.092 Uiso 1 1 calc R
H63 H 0.3686 0.2977 0.6724 0.092 Uiso 1 1 calc R
C127 C 0.6778(5) 0.0262(2) 0.7078(2) 0.0674(16) Uani 1 1 d .
H26 H 0.5983 0.0222 0.7077 0.101 Uiso 1 1 calc R
H27 H 0.6898 0.0224 0.7512 0.101 Uiso 1 1 calc R
H28 H 0.7266 -0.0114 0.6823 0.101 Uiso 1 1 calc R
N1 N 0.0060(3) 0.25827(18) 0.21456(17) 0.0444(9) Uani 1 1 d .
C3 C 0.0841(4) 0.3005(2) 0.1696(2) 0.0453(11) Uani 1 1 d .
H67 H 0.1216 0.3284 0.1948 0.054 Uiso 1 1 calc R
H68 H 0.1440 0.2677 0.1438 0.054 Uiso 1 1 calc R
C156 C 0.1208(4) 0.3833(2) 0.0797(2) 0.0534(13) Uani 1 1 d .
H69 H 0.1610 0.4109 0.1036 0.064 Uiso 1 1 calc R
H70 H 0.1768 0.3464 0.0564 0.064 Uiso 1 1 calc R
C7 C 0.0301(4) 0.3493(2) 0.1258(2) 0.0467(11) Uani 1 1 d .
H71 H -0.0242 0.3860 0.1506 0.056 Uiso 1 1 calc R
H72 H -0.0122 0.3230 0.1021 0.056 Uiso 1 1 calc R
C9 C 0.0690(4) 0.4309(2) 0.0329(2) 0.0558(13) Uani 1 1 d .
H73 H 0.0282 0.4038 0.0096 0.084 Uiso 1 1 calc R
H74 H 0.1295 0.4507 0.0032 0.084 Uiso 1 1 calc R
H75 H 0.0163 0.4689 0.0557 0.084 Uiso 1 1 calc R
C132 C 0.3288(9) 0.2205(3) 0.4213(3) 0.160(4) Uani 1 1 d .
H64 H 0.2669 0.2443 0.4029 0.240 Uiso 1 1 calc R
H65 H 0.3289 0.1698 0.4192 0.240 Uiso 1 1 calc R
H66 H 0.4013 0.2332 0.3977 0.240 Uiso 1 1 calc R
C131 C 0.6393(7) 0.2921(3) 0.4746(2) 0.106(3) Uani 1 1 d .
H29 H 0.7097 0.2808 0.4432 0.158 Uiso 1 1 calc R
H30 H 0.6166 0.3427 0.4750 0.158 Uiso 1 1 calc R
H31 H 0.5794 0.2683 0.4637 0.158 Uiso 1 1 calc R
C1 C 0.0812(4) 0.2106(2) 0.2501(2) 0.0515(12) Uani 1 1 d .
H76 H 0.1234 0.2402 0.2709 0.062 Uiso 1 1 calc R
H77 H 0.1377 0.1812 0.2189 0.062 Uiso 1 1 calc R
C133 C -0.0840(4) 0.3052(2) 0.2593(2) 0.0474(12) Uani 1 1 d .
H78 H -0.1297 0.3352 0.2336 0.057 Uiso 1 1 calc R
H79 H -0.1352 0.2751 0.2857 0.057 Uiso 1 1 calc R
C134 C -0.0446(4) 0.3523(2) 0.3030(2) 0.0564(13) Uani 1 1 d .
H80 H -0.1020 0.3569 0.3428 0.068 Uiso 1 1 calc R
H81 H 0.0266 0.3285 0.3131 0.068 Uiso 1 1 calc R
C140 C 0.0168(4) 0.1706(3) 0.1260(2) 0.0568(13) Uani 1 1 d .
H82 H 0.0710 0.1370 0.1436 0.068 Uiso 1 1 calc R
H83 H 0.0609 0.2000 0.0945 0.068 Uiso 1 1 calc R
C142 C 0.0131(4) 0.0872(3) 0.0384(2) 0.0635(14) Uani 1 1 d .
H84 H 0.0516 0.1181 0.0067 0.095 Uiso 1 1 calc R
H85 H -0.0369 0.0620 0.0196 0.095 Uiso 1 1 calc R
H86 H 0.0696 0.0536 0.0532 0.095 Uiso 1 1 calc R
C146 C -0.0570(4) 0.1306(3) 0.0938(3) 0.0641(15) Uani 1 1 d .
H87 H -0.0978 0.0994 0.1250 0.077 Uiso 1 1 calc R
H88 H -0.1142 0.1643 0.0787 0.077 Uiso 1 1 calc R
C191 C -0.0566(4) 0.2162(2) 0.1783(2) 0.0467(12) Uani 1 1 d .
H89 H -0.1016 0.1860 0.2086 0.056 Uiso 1 1 calc R
H90 H -0.1106 0.2490 0.1598 0.056 Uiso 1 1 calc R
C207 C 0.0963(4) 0.3741(2) 0.7822(2) 0.0533(13) Uani 1 1 d .
H91 H 0.1343 0.4006 0.7459 0.064 Uiso 1 1 calc R
H92 H 0.1551 0.3409 0.7965 0.064 Uiso 1 1 calc R
C208 C 0.0688(4) 0.2810(3) 0.7106(2) 0.0544(13) Uani 1 1 d .
H93 H 0.1223 0.3042 0.6783 0.065 Uiso 1 1 calc R
H94 H 0.1141 0.2433 0.7298 0.065 Uiso 1 1 calc R
C209 C 0.0127(4) 0.3337(3) 0.7610(2) 0.0555(13) Uani 1 1 d .
H95 H -0.0438 0.3668 0.7446 0.067 Uiso 1 1 calc R
H96 H -0.0281 0.3092 0.7977 0.067 Uiso 1 1 calc R
C210 C 0.0407(4) 0.4247(3) 0.8353(2) 0.0630(14) Uani 1 1 d .
H97 H -0.0194 0.4567 0.8220 0.095 Uiso 1 1 calc R
H98 H 0.0977 0.4515 0.8457 0.095 Uiso 1 1 calc R
H99 H 0.0082 0.3984 0.8725 0.095 Uiso 1 1 calc R
C203 C -0.1179(5) 0.1020(3) 0.7906(3) 0.0688(16) Uani 1 1 d .
H100 H -0.1415 0.0776 0.7569 0.083 Uiso 1 1 calc R
H101 H -0.1866 0.1281 0.8165 0.083 Uiso 1 1 calc R
C204 C -0.0922(4) 0.2100(3) 0.7240(2) 0.0564(13) Uani 1 1 d .
H102 H -0.1410 0.2444 0.7540 0.068 Uiso 1 1 calc R
H103 H -0.1417 0.1893 0.7006 0.068 Uiso 1 1 calc R
C205 C -0.0641(6) 0.0483(3) 0.8319(3) 0.093(2) Uani 1 1 d .
H104 H 0.0059 0.0237 0.8069 0.139 Uiso 1 1 calc R
H105 H -0.1170 0.0145 0.8479 0.139 Uiso 1 1 calc R
H106 H -0.0464 0.0719 0.8673 0.139 Uiso 1 1 calc R
N8 N -0.0092(3) 0.2480(2) 0.67780(17) 0.0538(11) Uani 1 1 d .
C206 C -0.0374(5) 0.1530(3) 0.7610(2) 0.0667(15) Uani 1 1 d .
H107 H -0.0090 0.1745 0.7945 0.080 Uiso 1 1 calc R
H108 H 0.0285 0.1272 0.7326 0.080 Uiso 1 1 calc R
C212 C -0.0773(5) 0.3033(3) 0.6446(3) 0.0706(17) Uani 1 1 d .
H109 H -0.1271 0.2802 0.6232 0.085 Uiso 1 1 calc R
H110 H -0.1264 0.3354 0.6766 0.085 Uiso 1 1 calc R
Cl1 Cl 0.27284(9) 0.33229(5) 0.29101(5) 0.0409(3) Uani 1 1 d .
C240 C -0.0045(7) 0.3457(4) 0.5965(3) 0.105(2) Uani 1 1 d .
H111 H 0.0257 0.3804 0.6190 0.126 Uiso 1 1 calc R
H112 H 0.0609 0.3140 0.5737 0.126 Uiso 1 1 calc R
C243 C 0.0230(6) 0.1623(3) 0.2999(3) 0.0981(16) Uani 1 1 d U
H113 H 0.0616 0.1598 0.3360 0.118 Uiso 1 1 calc R
H114 H -0.0562 0.1837 0.3153 0.118 Uiso 1 1 calc R
C247 C 0.0654(5) 0.1962(3) 0.6291(2) 0.0679(16) Uani 1 1 d .
H115 H 0.1191 0.2219 0.5993 0.082 Uiso 1 1 calc R
H116 H 0.1104 0.1612 0.6512 0.082 Uiso 1 1 calc R
C248 C -0.0022(5) 0.1580(3) 0.5916(3) 0.0856(19) Uani 1 1 d .
H117 H -0.0470 0.1262 0.6201 0.103 Uiso 1 1 calc R
H118 H -0.0557 0.1925 0.5744 0.103 Uiso 1 1 calc R
C257 C -0.0239(5) 0.4248(3) 0.2797(3) 0.0731(16) Uani 1 1 d .
H119 H -0.0911 0.4473 0.2644 0.088 Uiso 1 1 calc R
H120 H 0.0415 0.4212 0.2437 0.088 Uiso 1 1 calc R
C258 C -0.0005(5) 0.4706(3) 0.3299(3) 0.0831(19) Uani 1 1 d .
H121 H -0.0685 0.4792 0.3633 0.125 Uiso 1 1 calc R
H122 H 0.0198 0.5152 0.3110 0.125 Uiso 1 1 calc R
H123 H 0.0623 0.4470 0.3477 0.125 Uiso 1 1 calc R
C259 C 0.0209(6) 0.0913(3) 0.2794(3) 0.1006(16) Uani 1 1 d U
H124 H 0.0957 0.0738 0.2533 0.121 Uiso 1 1 calc R
H125 H -0.0366 0.0916 0.2530 0.121 Uiso 1 1 calc R
C260 C -0.0087(6) 0.0393(3) 0.3394(3) 0.126(3) Uani 1 1 d .
H126 H 0.0561 0.0309 0.3602 0.189 Uiso 1 1 calc R
H127 H -0.0247 -0.0052 0.3247 0.189 Uiso 1 1 calc R
H128 H -0.0753 0.0609 0.3692 0.189 Uiso 1 1 calc R
C261 C 0.0723(7) 0.1176(5) 0.5398(4) 0.168(4) Uani 1 1 d .
H129 H 0.1155 0.0777 0.5577 0.202 Uiso 1 1 calc R
H130 H 0.1276 0.1475 0.5167 0.202 Uiso 1 1 calc R
C262 C -0.0604(9) 0.3808(6) 0.5525(5) 0.174(4) Uani 1 1 d U
H131 H -0.1032 0.3464 0.5380 0.209 Uiso 1 1 calc R
H132 H -0.1177 0.4165 0.5766 0.209 Uiso 1 1 calc R
C263 C 0.0119(10) 0.0906(6) 0.4947(5) 0.229(6) Uani 1 1 d .
H133 H -0.0438 0.0614 0.5172 0.343 Uiso 1 1 calc R
H134 H 0.0666 0.0626 0.4624 0.343 Uiso 1 1 calc R
H135 H -0.0269 0.1298 0.4746 0.343 Uiso 1 1 calc R
C264 C -0.0105(12) 0.4145(7) 0.4985(7) 0.264(7) Uani 1 1 d U
H136 H 0.0676 0.4202 0.5007 0.396 Uiso 1 1 calc R
H137 H -0.0536 0.4606 0.4953 0.396 Uiso 1 1 calc R
H138 H -0.0103 0.3867 0.4615 0.396 Uiso 1 1 calc R

loop_
_atom_site_aniso_label
_atom_site_aniso_U_11
_atom_site_aniso_U_22
_atom_site_aniso_U_33
_atom_site_aniso_U_23
_atom_site_aniso_U_13
_atom_site_aniso_U_12
Cl2 0.0649(8) 0.0351(6) 0.0383(6) 0.0039(4) -0.0142(5) -0.0132(5)
O1 0.050(2) 0.0325(16) 0.0530(18) 0.0056(14) -0.0234(15) -0.0115(14)
O2 0.0520(19) 0.0297(15) 0.0419(17) 0.0025(13) -0.0104(14) -0.0122(14)
O3 0.065(2) 0.0421(17) 0.0307(16) 0.0017(13) -0.0105(14) -0.0203(15)
O17 0.060(2) 0.0344(16) 0.0410(17) 0.0027(13) -0.0191(14) -0.0129(14)
O4 0.066(2) 0.0344(16) 0.0309(15) 0.0029(12) -0.0148(14) -0.0108(14)
O18 0.061(2) 0.0308(16) 0.0387(16) 0.0044(13) -0.0176(14) -0.0134(14)
O5 0.067(2) 0.0399(17) 0.0382(17) 0.0095(13) -0.0165(15) -0.0187(15)
O6 0.057(2) 0.0335(16) 0.0350(16) 0.0006(12) -0.0155(14) -0.0111(14)
N2 0.053(2) 0.0346(19) 0.0276(18) 0.0028(15) -0.0135(16) -0.0121(16)
N3 0.042(2) 0.0289(18) 0.0324(18) 0.0025(14) -0.0106(15) -0.0073(15)
N4 0.049(2) 0.0317(19) 0.0330(19) -0.0026(15) -0.0107(16) -0.0077(16)
O7 0.062(2) 0.0516(19) 0.0344(16) 0.0064(14) -0.0140(15) -0.0237(16)
O8 0.064(2) 0.0425(17) 0.0357(17) -0.0009(14) -0.0135(15) -0.0122(15)
O19 0.071(2) 0.0365(17) 0.0389(17) 0.0020(13) -0.0194(15) -0.0157(15)
O9 0.058(2) 0.0388(17) 0.0479(18) -0.0034(14) -0.0193(16) -0.0118(15)
O20 0.064(2) 0.0304(16) 0.0445(18) 0.0030(13) -0.0182(15) -0.0112(14)
O10 0.053(2) 0.0400(18) 0.0546(19) 0.0048(15) -0.0111(16) -0.0096(15)
O11 0.056(2) 0.0386(18) 0.0525(19) 0.0035(15) -0.0100(16) -0.0117(15)
C52 0.038(2) 0.031(2) 0.031(2) -0.0020(17) -0.0042(18) -0.0078(18)
O12 0.065(2) 0.0418(18) 0.0483(19) 0.0028(15) -0.0160(16) -0.0167(16)
O13 0.103(3) 0.0434(19) 0.0434(19) 0.0127(15) -0.0362(18) -0.0269(18)
C55 0.051(3) 0.035(2) 0.040(2) 0.0067(19) -0.013(2) -0.016(2)
O14 0.138(3) 0.0331(18) 0.0356(18) 0.0047(14) -0.0212(19) -0.0159(19)
N5 0.057(2) 0.034(2) 0.035(2) 0.0039(15) -0.0149(17) -0.0136(17)
O15 0.102(3) 0.0428(19) 0.0348(18) -0.0025(14) -0.0120(17) -0.0165(18)
C59 0.049(3) 0.029(2) 0.042(3) 0.0003(19) -0.013(2) -0.0058(19)
C60 0.046(3) 0.035(2) 0.040(2) 0.0094(19) -0.015(2) -0.011(2)
C61 0.044(3) 0.032(2) 0.033(2) -0.0054(18) -0.0106(19) -0.0090(19)
C62 0.033(2) 0.032(2) 0.035(2) -0.0032(18) -0.0092(18) -0.0047(18)
C63 0.041(3) 0.036(2) 0.029(2) -0.0002(18) -0.0083(18) -0.0065(19)
C64 0.039(3) 0.036(2) 0.039(2) 0.0047(19) -0.0171(19) -0.0087(19)
C65 0.039(3) 0.029(2) 0.038(2) 0.0027(18) -0.0118(19) -0.0089(18)
C66 0.042(3) 0.034(2) 0.038(2) -0.0017(19) -0.0117(19) -0.0071(19)
C67 0.037(2) 0.033(2) 0.035(2) -0.0040(18) -0.0047(18) -0.0082(18)
C68 0.041(3) 0.039(2) 0.034(2) 0.0036(19) -0.0118(19) -0.0114(19)
C69 0.042(3) 0.036(2) 0.037(2) -0.0015(19) -0.0090(19) -0.0099(19)
C70 0.047(3) 0.042(3) 0.035(2) 0.0043(19) -0.012(2) -0.012(2)
C71 0.046(3) 0.037(2) 0.039(2) 0.0005(19) -0.016(2) -0.012(2)
O16 0.203(5) 0.0372(19) 0.0341(19) 0.0060(15) -0.034(2) -0.035(2)
C73 0.043(3) 0.031(2) 0.041(2) 0.0045(18) -0.014(2) -0.0121(19)
C74 0.045(3) 0.037(2) 0.034(2) 0.0035(19) -0.0091(19) -0.010(2)
C75 0.051(3) 0.028(2) 0.041(2) 0.0020(18) -0.007(2) -0.0131(19)
C76 0.062(3) 0.033(2) 0.040(3) 0.0026(19) -0.018(2) -0.014(2)
C77 0.047(3) 0.037(2) 0.032(2) 0.0001(18) -0.0069(19) -0.013(2)
C78 0.051(3) 0.049(3) 0.030(2) -0.006(2) -0.009(2) -0.009(2)
C79 0.049(3) 0.035(2) 0.045(3) 0.004(2) -0.019(2) -0.010(2)
C80 0.046(3) 0.034(2) 0.038(2) 0.0047(19) -0.016(2) -0.010(2)
C81 0.046(3) 0.033(2) 0.043(3) 0.0018(19) -0.010(2) -0.009(2)
C82 0.047(3) 0.028(2) 0.034(2) 0.0042(18) -0.0091(19) -0.0106(19)
C83 0.057(3) 0.040(2) 0.034(2) -0.0012(19) -0.015(2) -0.010(2)
C84 0.056(3) 0.036(2) 0.034(2) -0.0013(19) -0.009(2) -0.018(2)
C85 0.039(3) 0.046(3) 0.039(2) 0.008(2) -0.011(2) -0.008(2)
C86 0.040(3) 0.042(3) 0.042(3) 0.009(2) -0.015(2) -0.011(2)
C87 0.084(4) 0.038(3) 0.044(3) 0.000(2) -0.016(3) -0.018(2)
C88 0.058(3) 0.036(2) 0.041(3) 0.000(2) -0.009(2) -0.004(2)
C89 0.054(3) 0.037(2) 0.034(2) 0.0026(19) -0.016(2) -0.013(2)
C90 0.068(3) 0.038(2) 0.035(2) 0.0060(19) -0.020(2) -0.013(2)
C91 0.060(3) 0.046(3) 0.032(2) 0.008(2) -0.015(2) -0.020(2)
C92 0.041(3) 0.032(2) 0.032(2) 0.0044(17) -0.0046(18) -0.0068(18)
C93 0.060(3) 0.046(3) 0.053(3) 0.000(2) -0.024(3) -0.003(2)
C94 0.055(3) 0.036(2) 0.036(2) -0.0027(19) -0.013(2) -0.007(2)
C95 0.062(3) 0.033(2) 0.040(3) 0.004(2) -0.011(2) -0.012(2)
C96 0.052(3) 0.037(2) 0.036(2) -0.0006(19) -0.006(2) -0.009(2)
C97 0.079(4) 0.038(3) 0.044(3) 0.003(2) -0.007(3) -0.011(3)
C98 0.037(3) 0.040(2) 0.038(2) -0.0001(19) -0.0146(19) -0.0024(19)
C99 0.061(3) 0.036(2) 0.038(3) -0.0044(19) -0.016(2) -0.008(2)
C100 0.108(5) 0.042(3) 0.036(3) 0.009(2) -0.023(3) -0.027(3)
C101 0.058(3) 0.034(2) 0.040(2) -0.0005(19) -0.015(2) -0.011(2)
C102 0.043(3) 0.034(2) 0.050(3) 0.003(2) -0.020(2) -0.008(2)
C103 0.064(3) 0.035(2) 0.046(3) -0.002(2) -0.006(2) -0.013(2)
C104 0.063(3) 0.034(2) 0.045(3) 0.004(2) -0.020(2) -0.015(2)
C105 0.056(3) 0.043(3) 0.039(3) 0.002(2) -0.012(2) -0.009(2)
C106 0.083(4) 0.036(3) 0.043(3) -0.002(2) -0.021(3) -0.003(3)
C107 0.082(4) 0.045(3) 0.053(3) 0.014(2) -0.028(3) -0.025(3)
C108 0.084(4) 0.041(3) 0.039(3) 0.004(2) -0.020(2) -0.023(3)
C109 0.073(4) 0.039(3) 0.038(3) 0.000(2) -0.007(2) -0.007(2)
C110 0.082(4) 0.035(3) 0.043(3) -0.001(2) -0.013(2) -0.016(2)
C111 0.068(3) 0.037(3) 0.033(2) 0.0056(19) -0.016(2) -0.012(2)
C112 0.067(4) 0.051(3) 0.047(3) 0.001(2) -0.017(3) -0.001(3)
C113 0.076(4) 0.041(3) 0.034(2) -0.002(2) -0.017(2) -0.012(2)
C114 0.076(4) 0.042(3) 0.054(3) -0.004(2) -0.022(3) 0.003(3)
C115 0.077(4) 0.036(3) 0.040(3) 0.008(2) -0.019(2) -0.020(2)
C116 0.062(3) 0.031(2) 0.050(3) 0.002(2) -0.016(2) -0.006(2)
C117 0.079(4) 0.028(2) 0.037(2) 0.0056(19) -0.021(2) -0.011(2)
C118 0.077(4) 0.047(3) 0.037(3) 0.007(2) -0.009(2) -0.024(3)
B1 0.053(4) 0.037(3) 0.053(3) 0.004(2) -0.016(3) -0.014(3)
C120 0.085(4) 0.047(3) 0.057(3) 0.005(2) -0.021(3) -0.001(3)
B2 0.060(4) 0.041(3) 0.041(3) 0.003(2) -0.020(3) -0.016(3)
C122 0.095(5) 0.041(3) 0.043(3) 0.004(2) -0.015(3) -0.009(3)
C123 0.069(4) 0.050(3) 0.037(3) 0.005(2) -0.008(2) -0.015(2)
C124 0.096(4) 0.051(3) 0.042(3) -0.007(2) -0.022(3) -0.017(3)
C125 0.062(3) 0.038(3) 0.063(3) 0.005(2) -0.024(3) -0.007(2)
C126 0.073(4) 0.052(3) 0.062(3) 0.011(3) -0.025(3) -0.007(3)
C127 0.117(5) 0.052(3) 0.043(3) 0.019(2) -0.031(3) -0.028(3)
N1 0.042(2) 0.044(2) 0.051(2) 0.0065(18) -0.0150(18) -0.0129(18)
C3 0.042(3) 0.044(3) 0.052(3) 0.004(2) -0.010(2) -0.011(2)
C156 0.051(3) 0.053(3) 0.060(3) 0.011(2) -0.017(2) -0.013(2)
C7 0.040(3) 0.051(3) 0.053(3) 0.003(2) -0.017(2) -0.008(2)
C9 0.058(3) 0.054(3) 0.057(3) 0.003(2) -0.014(3) -0.010(2)
C132 0.411(14) 0.036(3) 0.048(4) 0.001(3) -0.067(6) -0.047(6)
C131 0.250(9) 0.044(3) 0.034(3) 0.007(2) -0.052(4) -0.020(4)
C1 0.045(3) 0.051(3) 0.060(3) 0.009(2) -0.018(2) -0.002(2)
C133 0.037(3) 0.048(3) 0.056(3) 0.002(2) -0.009(2) -0.002(2)
C134 0.060(3) 0.052(3) 0.058(3) -0.001(3) -0.017(3) -0.006(3)
C140 0.050(3) 0.056(3) 0.067(3) 0.002(3) -0.017(3) -0.011(2)
C142 0.068(4) 0.056(3) 0.069(4) -0.010(3) -0.020(3) -0.004(3)
C146 0.056(4) 0.065(3) 0.078(4) -0.016(3) -0.025(3) -0.011(3)
C191 0.039(3) 0.046(3) 0.058(3) -0.003(2) -0.012(2) -0.014(2)
C207 0.063(4) 0.058(3) 0.044(3) 0.004(2) -0.015(2) -0.021(3)
C208 0.059(3) 0.072(3) 0.043(3) 0.000(2) -0.025(2) -0.026(3)
C209 0.053(3) 0.068(3) 0.049(3) 0.005(3) -0.015(2) -0.017(3)
C210 0.071(4) 0.055(3) 0.065(3) -0.006(3) -0.013(3) -0.017(3)
C203 0.080(4) 0.076(4) 0.060(3) 0.009(3) -0.026(3) -0.026(3)
C204 0.055(3) 0.069(3) 0.049(3) 0.009(3) -0.014(2) -0.021(3)
C205 0.111(6) 0.091(5) 0.091(5) 0.027(4) -0.046(4) -0.032(4)
N8 0.060(3) 0.068(3) 0.042(2) 0.005(2) -0.020(2) -0.025(2)
C206 0.071(4) 0.080(4) 0.059(3) 0.002(3) -0.026(3) -0.027(3)
C212 0.096(5) 0.069(4) 0.063(4) 0.018(3) -0.044(3) -0.031(3)
Cl1 0.0540(7) 0.0338(6) 0.0380(6) 0.0007(4) -0.0119(5) -0.0129(5)
C240 0.166(7) 0.099(5) 0.066(4) 0.032(4) -0.038(4) -0.066(5)
C243 0.100(2) 0.096(2) 0.099(2) 0.0012(14) -0.0175(14) -0.0151(14)
C247 0.074(4) 0.072(4) 0.061(3) -0.015(3) -0.010(3) -0.023(3)
C248 0.096(5) 0.095(5) 0.076(4) -0.023(4) -0.026(4) -0.031(4)
C257 0.091(5) 0.057(3) 0.069(4) -0.009(3) -0.015(3) 0.000(3)
C258 0.083(5) 0.065(4) 0.108(5) -0.027(4) -0.038(4) 0.004(3)
C259 0.1011(18) 0.0989(18) 0.1007(18) 0.0004(10) -0.0178(10) -0.0139(10)
C260 0.137(7) 0.071(5) 0.138(7) 0.034(4) 0.034(5) -0.005(4)
C261 0.117(7) 0.226(10) 0.171(9) -0.144(8) -0.014(6) -0.047(7)
C262 0.174(4) 0.175(4) 0.174(4) 0.0026(10) -0.0351(13) -0.0218(11)
C263 0.232(13) 0.286(14) 0.181(11) -0.100(11) -0.021(9) -0.097(11)
C264 0.264(7) 0.264(7) 0.264(7) -0.0001(10) -0.0539(17) -0.0326(13)

loop_
_atom_type_symbol
_atom_type_description
_atom_type_scat_dispersion_real
_atom_type_scat_dispersion_imag
_atom_type_scat_source
C C 0.0181 0.0091 'International Tables Vol C Tables 4.2.6.8 and 6.1.1.4'
H H 0.0000 0.0000 'International Tables Vol C Tables 4.2.6.8 and 6.1.1.4'
B B 0.0090 0.0039 'International Tables Vol C Tables 4.2.6.8 and 6.1.1.4'
Cl Cl 0.3639 0.7018 'International Tables Vol C Tables 4.2.6.8 and 6.1.1.4'
N N 0.0311 0.0180 'International Tables Vol C Tables 4.2.6.8 and 6.1.1.4'
O O 0.0492 0.0322 'International Tables Vol C Tables 4.2.6.8 and 6.1.1.4'

loop_
_geom_angle_atom_site_label_1
_geom_angle_atom_site_label_2
_geom_angle_atom_site_label_3
_geom_angle
C102 O1 C125 114.9(3)
C82 O2 C116 113.5(3)
C84 O3 C123 117.2(3)
C66 O17 B2 118.1(3)
C92 O4 C83 117.4(3)
C73 O18 B1 118.3(3)
C86 O5 C118 117.3(3)
C61 O6 C101 117.5(3)
C68 N2 C69 109.8(3)
C68 N2 H32 125.1
C69 N2 H32 125.1
C62 N3 C65 110.2(3)
C62 N3 H33 124.9
C65 N3 H33 124.9
C94 N4 C59 110.3(3)
C94 N4 H34 124.8
C59 N4 H34 124.8
C74 O7 C126 116.4(3)
C98 O8 C109 115.5(3)
C71 O19 B2 119.8(3)
C104 O9 B2 105.6(3)
C81 O20 B1 119.8(3)
C88 O10 B1 106.1(3)
C105 O11 B1 105.9(4)
C63 C52 C67 120.2(4)
C63 C52 C62 120.3(4)
C67 C52 C62 119.6(4)
C117 O12 B2 105.3(4)
C91 O13 C127 117.1(3)
C77 C55 C65 108.0(4)
C77 C55 H35 126.0
C65 C55 H35 126.0
C95 O14 C131 116.9(4)
C90 N5 C76 109.7(3)
C90 N5 H36 125.2
C76 N5 H36 125.2
C78 O15 C124 117.9(3)
N4 C59 C103 106.0(4)
N4 C59 C81 123.4(4)
C103 C59 C81 130.2(4)
C64 C60 C98 120.3(4)
C64 C60 H1 119.8
C98 C60 H1 119.8
O6 C61 C63 124.7(4)
O6 C61 C82 115.0(3)
C63 C61 C82 120.3(4)
N3 C62 C77 107.7(3)
N3 C62 C52 121.8(3)
C77 C62 C52 130.5(4)
C61 C63 C52 120.2(4)
C61 C63 H37 119.9
C52 C63 H37 119.9
C60 C64 C80 120.3(4)
C60 C64 C68 119.9(4)
C80 C64 C68 119.7(4)
N3 C65 C55 106.1(3)
N3 C65 C73 122.1(4)
C55 C65 C73 131.8(4)
O17 C66 C79 120.3(4)
O17 C66 C69 116.7(4)
C79 C66 C69 123.0(4)
C92 C67 C52 119.0(4)
C92 C67 H38 120.5
C52 C67 H38 120.5
N2 C68 C85 107.6(4)
N2 C68 C64 122.1(4)
C85 C68 C64 130.3(4)
C70 C69 N2 107.1(4)
C70 C69 C66 130.7(4)
N2 C69 C66 122.2(4)
C69 C70 C85 106.8(4)
C69 C70 H2 126.6
C85 C70 H2 126.6
O19 C71 C79 120.0(4)
O19 C71 C76 116.3(4)
C79 C71 C76 123.7(4)
C110 O16 C132 116.5(4)
O18 C73 C75 120.4(4)
O18 C73 C65 116.2(4)
C75 C73 C65 123.3(4)
O7 C74 C110 118.8(4)
O7 C74 C78 122.2(4)
C110 C74 C78 118.8(4)
C81 C75 C73 121.3(4)
C81 C75 H39 119.4
C73 C75 H39 119.4
C108 C76 N5 106.2(4)
C108 C76 C71 131.2(4)
N5 C76 C71 122.4(4)
C62 C77 C55 107.9(4)
C62 C77 H40 126.0
C55 C77 H40 126.0
O15 C78 C74 115.0(4)
O15 C78 C99 124.3(4)
C74 C78 C99 120.7(4)
C66 C79 C71 120.7(4)
C66 C79 H3 119.7
C71 C79 H3 119.7
C86 C80 C64 119.3(4)
C86 C80 H4 120.4
C64 C80 H4 120.4
O20 C81 C75 120.5(4)
O20 C81 C59 116.2(4)
C75 C81 C59 123.1(4)
O2 C82 C61 120.5(4)
O2 C82 C92 119.5(3)
C61 C82 C92 119.9(3)
O4 C83 H41 109.5
O4 C83 H42 109.5
H41 C83 H42 109.5
O4 C83 H43 109.5
H41 C83 H43 109.5
H42 C83 H43 109.5
O3 C84 C91 122.5(4)
O3 C84 C95 118.4(4)
C91 C84 C95 119.1(4)
C68 C85 C70 108.8(4)
C68 C85 H5 125.6
C70 C85 H5 125.6
O5 C86 C102 114.8(4)
O5 C86 C80 124.6(4)
C102 C86 C80 120.6(4)
C103 C87 C94 108.2(4)
C103 C87 H44 125.9
C94 C87 H44 125.9
O10 C88 C112 128.0(4)
O10 C88 C105 110.7(4)
C112 C88 C105 121.3(4)
C111 C89 C115 119.6(4)
C111 C89 C90 121.9(4)
C115 C89 C90 118.4(4)
N5 C90 C100 107.0(4)
N5 C90 C89 122.9(4)
C100 C90 C89 130.1(4)
O13 C91 C115 124.6(4)
O13 C91 C84 115.4(4)
C115 C91 C84 120.0(4)
O4 C92 C82 115.6(3)
O4 C92 C67 124.0(4)
C82 C92 C67 120.4(4)
C104 C93 C114 117.1(5)
C104 C93 H6 121.5
C114 C93 H6 121.5
N4 C94 C87 107.3(4)
N4 C94 C96 123.6(4)
C87 C94 C96 129.1(4)
O14 C95 C111 123.2(4)
O14 C95 C84 115.9(4)
C111 C95 C84 120.9(4)
C99 C96 C113 120.0(4)
C99 C96 C94 119.1(4)
C113 C96 C94 120.9(4)
C105 C97 C122 116.1(5)
C105 C97 H45 121.9
C122 C97 H45 121.9
O8 C98 C60 124.6(4)
O8 C98 C102 115.7(4)
C60 C98 C102 119.7(4)
C96 C99 C78 119.7(4)
C96 C99 H46 120.1
C78 C99 H46 120.1
C108 C100 C90 108.7(4)
C108 C100 H7 125.7
C90 C100 H7 125.7
O6 C101 H47 109.5
O6 C101 H48 109.5
H47 C101 H48 109.5
O6 C101 H49 109.5
H47 C101 H49 109.5
H48 C101 H49 109.5
O1 C102 C86 120.4(4)
O1 C102 C98 119.8(4)
C86 C102 C98 119.6(4)
C87 C103 C59 108.2(4)
C87 C103 H50 125.9
C59 C103 H50 125.9
O9 C104 C93 127.9(4)
O9 C104 C117 110.7(4)
C93 C104 C117 121.4(4)
O11 C105 C88 110.5(4)
O11 C105 C97 127.8(4)
C88 C105 C97 121.8(5)
C114 C106 C107 121.0(5)
C114 C106 H8 119.5
C107 C106 H8 119.5
C117 C107 C106 117.1(5)
C117 C107 H9 121.4
C106 C107 H9 121.4
C100 C108 C76 108.4(4)
C100 C108 H10 125.8
C76 C108 H10 125.8
O8 C109 H11 109.5
O8 C109 H12 109.5
H11 C109 H12 109.5
O8 C109 H13 109.5
H11 C109 H13 109.5
H12 C109 H13 109.5
O16 C110 C74 114.8(4)
O16 C110 C113 123.5(4)
C74 C110 C113 121.7(4)
C89 C111 C95 119.5(4)
C89 C111 H14 120.3
C95 C111 H14 120.3
C88 C112 C120 117.0(5)
C88 C112 H51 121.5
C120 C112 H51 121.5
C110 C113 C96 119.0(4)
C110 C113 H52 120.5
C96 C113 H52 120.5
C93 C114 C106 121.8(5)
C93 C114 H15 119.1
C106 C114 H15 119.1
C91 C115 C89 120.9(4)
C91 C115 H16 119.6
C89 C115 H16 119.6
O2 C116 H53 109.5
O2 C116 H54 109.5
H53 C116 H54 109.5
O2 C116 H55 109.5
H53 C116 H55 109.5
H54 C116 H55 109.5
O12 C117 C107 128.2(5)
O12 C117 C104 110.4(4)
C107 C117 C104 121.5(5)
O5 C118 H17 109.5
O5 C118 H18 109.5
H17 C118 H18 109.5
O5 C118 H19 109.5
H17 C118 H19 109.5
H18 C118 H19 109.5
O11 B1 O10 106.7(4)
O11 B1 O20 109.2(4)
O10 B1 O20 110.6(4)
O11 B1 O18 110.8(4)
O10 B1 O18 107.3(4)
O20 B1 O18 112.1(4)
C122 C120 C112 121.6(5)
C122 C120 H56 119.2
C112 C120 H56 119.2
O12 B2 O9 107.0(4)
O12 B2 O19 109.3(4)
O9 B2 O19 112.0(4)
O12 B2 O17 110.2(4)
O9 B2 O17 107.5(4)
O19 B2 O17 110.7(4)
C120 C122 C97 122.1(5)
C120 C122 H57 118.9
C97 C122 H57 118.9
O3 C123 H20 109.5
O3 C123 H21 109.5
H20 C123 H21 109.5
O3 C123 H22 109.5
H20 C123 H22 109.5
H21 C123 H22 109.5
O15 C124 H58 109.5
O15 C124 H59 109.5
H58 C124 H59 109.5
O15 C124 H60 109.5
H58 C124 H60 109.5
H59 C124 H60 109.5
O1 C125 H23 109.5
O1 C125 H24 109.5
H23 C125 H24 109.5
O1 C125 H25 109.5
H23 C125 H25 109.5
H24 C125 H25 109.5
O7 C126 H61 109.5
O7 C126 H62 109.5
H61 C126 H62 109.5
O7 C126 H63 109.5
H61 C126 H63 109.5
H62 C126 H63 109.5
O13 C127 H26 109.5
O13 C127 H27 109.5
H26 C127 H27 109.5
O13 C127 H28 109.5
H26 C127 H28 109.5
H27 C127 H28 109.5
C3 N1 C191 110.3(3)
C3 N1 C1 106.2(3)
C191 N1 C1 111.0(3)
C3 N1 C133 111.4(3)
C191 N1 C133 106.6(3)
C1 N1 C133 111.5(3)
C7 C3 N1 116.5(4)
C7 C3 H67 108.2
N1 C3 H67 108.2
C7 C3 H68 108.2
N1 C3 H68 108.2
H67 C3 H68 107.3
C9 C156 C7 111.5(4)
C9 C156 H69 109.3
C7 C156 H69 109.3
C9 C156 H70 109.3
C7 C156 H70 109.3
H69 C156 H70 108.0
C3 C7 C156 110.2(4)
C3 C7 H71 109.6
C156 C7 H71 109.6
C3 C7 H72 109.6
C156 C7 H72 109.6
H71 C7 H72 108.1
C156 C9 H73 109.5
C156 C9 H74 109.5
H73 C9 H74 109.5
C156 C9 H75 109.5
H73 C9 H75 109.5
H74 C9 H75 109.5
O16 C132 H64 109.5
O16 C132 H65 109.5
H64 C132 H65 109.5
O16 C132 H66 109.5
H64 C132 H66 109.5
H65 C132 H66 109.5
O14 C131 H29 109.5
O14 C131 H30 109.5
H29 C131 H30 109.5
O14 C131 H31 109.5
H29 C131 H31 109.5
H30 C131 H31 109.5
N1 C1 C243 117.2(4)
N1 C1 H76 108.0
C243 C1 H76 108.0
N1 C1 H77 108.0
C243 C1 H77 108.0
H76 C1 H77 107.3
C134 C133 N1 117.9(4)
C134 C133 H78 107.8
N1 C133 H78 107.8
C134 C133 H79 107.8
N1 C133 H79 107.8
H78 C133 H79 107.2
C257 C134 C133 117.5(4)
C257 C134 H80 107.9
C133 C134 H80 107.9
C257 C134 H81 107.9
C133 C134 H81 107.9
H80 C134 H81 107.2
C191 C140 C146 110.4(4)
C191 C140 H82 109.6
C146 C140 H82 109.6
C191 C140 H83 109.6
C146 C140 H83 109.6
H82 C140 H83 108.1
C146 C142 H84 109.5
C146 C142 H85 109.5
H84 C142 H85 109.5
C146 C142 H86 109.5
H84 C142 H86 109.5
H85 C142 H86 109.5
C142 C146 C140 112.0(4)
C142 C146 H87 109.2
C140 C146 H87 109.2
C142 C146 H88 109.2
C140 C146 H88 109.2
H87 C146 H88 107.9
C140 C191 N1 115.8(4)
C140 C191 H89 108.3
N1 C191 H89 108.3
C140 C191 H90 108.3
N1 C191 H90 108.3
H89 C191 H90 107.4
C209 C207 C210 112.7(4)
C209 C207 H91 109.1
C210 C207 H91 109.1
C209 C207 H92 109.1
C210 C207 H92 109.1
H91 C207 H92 107.8
N8 C208 C209 116.2(4)
N8 C208 H93 108.2
C209 C208 H93 108.2
N8 C208 H94 108.2
C209 C208 H94 108.2
H93 C208 H94 107.4
C207 C209 C208 112.6(4)
C207 C209 H95 109.1
C208 C209 H95 109.1
C207 C209 H96 109.1
C208 C209 H96 109.1
H95 C209 H96 107.8
C207 C210 H97 109.5
C207 C210 H98 109.5
H97 C210 H98 109.5
C207 C210 H99 109.5
H97 C210 H99 109.5
H98 C210 H99 109.5
C206 C203 C205 112.0(5)
C206 C203 H100 109.2
C205 C203 H100 109.2
C206 C203 H101 109.2
C205 C203 H101 109.2
H100 C203 H101 107.9
C206 C204 N8 114.3(4)
C206 C204 H102 108.7
N8 C204 H102 108.7
C206 C204 H103 108.7
N8 C204 H103 108.7
H102 C204 H103 107.6
C203 C205 H104 109.5
C203 C205 H105 109.5
H104 C205 H105 109.5
C203 C205 H106 109.5
H104 C205 H106 109.5
H105 C205 H106 109.5
C208 N8 C204 111.4(3)
C208 N8 C212 110.6(4)
C204 N8 C212 107.8(4)
C208 N8 C247 107.3(4)
C204 N8 C247 110.0(4)
C212 N8 C247 109.7(4)
C204 C206 C203 112.7(5)
C204 C206 H107 109.0
C203 C206 H107 109.0
C204 C206 H108 109.0
C203 C206 H108 109.0
H107 C206 H108 107.8
C240 C212 N8 113.7(5)
C240 C212 H109 108.8
N8 C212 H109 108.8
C240 C212 H110 108.8
N8 C212 H110 108.8
H109 C212 H110 107.7
C262 C240 C212 114.8(8)
C262 C240 H111 108.6
C212 C240 H111 108.6
C262 C240 H112 108.6
C212 C240 H112 108.6
H111 C240 H112 107.6
C259 C243 C1 115.8(6)
C259 C243 H113 108.3
C1 C243 H113 108.3
C259 C243 H114 108.3
C1 C243 H114 108.3
H113 C243 H114 107.4
C248 C247 N8 113.7(5)
C248 C247 H115 108.8
N8 C247 H115 108.8
C248 C247 H116 108.8
N8 C247 H116 108.8
H115 C247 H116 107.7
C261 C248 C247 111.5(6)
C261 C248 H117 109.3
C247 C248 H117 109.3
C261 C248 H118 109.3
C247 C248 H118 109.3
H117 C248 H118 108.0
C134 C257 C258 113.2(5)
C134 C257 H119 108.9
C258 C257 H119 108.9
C134 C257 H120 108.9
C258 C257 H120 108.9
H119 C257 H120 107.7
C257 C258 H121 109.5
C257 C258 H122 109.5
H121 C258 H122 109.5
C257 C258 H123 109.5
H121 C258 H123 109.5
H122 C258 H123 109.5
C243 C259 C260 111.3(6)
C243 C259 H124 109.4
C260 C259 H124 109.4
C243 C259 H125 109.4
C260 C259 H125 109.4
H124 C259 H125 108.0
C259 C260 H126 109.5
C259 C260 H127 109.5
H126 C260 H127 109.5
C259 C260 H128 109.5
H126 C260 H128 109.5
H127 C260 H128 109.5
C248 C261 C263 114.0(8)
C248 C261 H129 108.8
C263 C261 H129 108.8
C248 C261 H130 108.8
C263 C261 H130 108.8
H129 C261 H130 107.7
C264 C262 C240 126.3(11)
C264 C262 H131 105.7
C240 C262 H131 105.7
C264 C262 H132 105.7
C240 C262 H132 105.7
H131 C262 H132 106.2
C261 C263 H133 109.5
C261 C263 H134 109.5
H133 C263 H134 109.5
C261 C263 H135 109.5
H133 C263 H135 109.5
H134 C263 H135 109.5
C262 C264 H136 109.5
C262 C264 H137 109.5
H136 C264 H137 109.5
C262 C264 H138 109.5
H136 C264 H138 109.5
H137 C264 H138 109.5

loop_
_geom_bond_atom_site_label_1
_geom_bond_atom_site_label_2
_geom_bond_distance
O1 C102 1.381(5)
O1 C125 1.415(5)
O2 C82 1.376(4)
O2 C116 1.442(5)
O3 C84 1.379(4)
O3 C123 1.454(5)
O17 C66 1.322(4)
O17 B2 1.501(6)
O4 C92 1.365(4)
O4 C83 1.430(4)
O18 C73 1.330(4)
O18 B1 1.485(6)
O5 C86 1.373(4)
O5 C118 1.422(5)
O6 C61 1.366(4)
O6 C101 1.434(5)
N2 C68 1.353(5)
N2 C69 1.389(5)
N2 H32 0.8800
N3 C62 1.353(5)
N3 C65 1.387(4)
N3 H33 0.8800
N4 C94 1.362(5)
N4 C59 1.385(5)
N4 H34 0.8800
O7 C74 1.364(4)
O7 C126 1.447(5)
O8 C98 1.355(5)
O8 C109 1.434(5)
O19 C71 1.330(5)
O19 B2 1.473(6)
O9 C104 1.362(5)
O9 B2 1.460(6)
O20 C81 1.321(4)
O20 B1 1.481(6)
O10 C88 1.363(5)
O10 B1 1.478(6)
O11 C105 1.382(5)
O11 B1 1.460(6)
C52 C63 1.394(5)
C52 C67 1.408(5)
C52 C62 1.470(5)
O12 C117 1.378(5)
O12 B2 1.460(6)
O13 C91 1.357(5)
O13 C127 1.431(5)
C55 C77 1.389(5)
C55 C65 1.394(5)
C55 H35 0.9500
O14 C95 1.369(5)
O14 C131 1.433(5)
N5 C90 1.363(5)
N5 C76 1.397(5)
N5 H36 0.8800
O15 C78 1.369(5)
O15 C124 1.425(5)
C59 C103 1.399(6)
C59 C81 1.423(6)
C60 C64 1.384(5)
C60 C98 1.393(5)
C60 H1 0.9500
C61 C63 1.388(5)
C61 C82 1.393(5)
C62 C77 1.384(5)
C63 H37 0.9500
C64 C80 1.395(5)
C64 C68 1.475(5)
C65 C73 1.417(5)
C66 C79 1.383(5)
C66 C69 1.430(5)
C67 C92 1.405(5)
C67 H38 0.9500
C68 C85 1.368(5)
C69 C70 1.385(5)
C70 C85 1.402(5)
C70 H2 0.9500
C71 C79 1.390(5)
C71 C76 1.414(6)
O16 C110 1.368(5)
O16 C132 1.412(6)
C73 C75 1.380(5)
C74 C110 1.377(6)
C74 C78 1.382(6)
C75 C81 1.373(5)
C75 H39 0.9500
C76 C108 1.381(5)
C77 H40 0.9500
C78 C99 1.399(6)
C79 H3 0.9500
C80 C86 1.393(5)
C80 H4 0.9500
C82 C92 1.396(5)
C83 H41 0.9800
C83 H42 0.9800
C83 H43 0.9800
C84 C91 1.387(6)
C84 C95 1.394(6)
C85 H5 0.9500
C86 C102 1.392(6)
C87 C103 1.384(6)
C87 C94 1.389(6)
C87 H44 0.9500
C88 C112 1.387(6)
C88 C105 1.391(6)
C89 C111 1.386(5)
C89 C115 1.388(6)
C89 C90 1.481(5)
C90 C100 1.383(6)
C91 C115 1.380(6)
C93 C104 1.382(6)
C93 C114 1.384(6)
C93 H6 0.9500
C94 C96 1.481(5)
C95 C111 1.388(6)
C96 C99 1.384(5)
C96 C113 1.393(5)
C97 C105 1.392(6)
C97 C122 1.398(7)
C97 H45 0.9500
C98 C102 1.396(5)
C99 H46 0.9500
C100 C108 1.377(6)
C100 H7 0.9500
C101 H47 0.9800
C101 H48 0.9800
C101 H49 0.9800
C103 H50 0.9500
C104 C117 1.385(6)
C106 C114 1.384(7)
C106 C107 1.389(7)
C106 H8 0.9500
C107 C117 1.385(6)
C107 H9 0.9500
C108 H10 0.9500
C109 H11 0.9800
C109 H12 0.9800
C109 H13 0.9800
C110 C113 1.392(6)
C111 H14 0.9500
C112 C120 1.393(6)
C112 H51 0.9500
C113 H52 0.9500
C114 H15 0.9500
C115 H16 0.9500
C116 H53 0.9800
C116 H54 0.9800
C116 H55 0.9800
C118 H17 0.9800
C118 H18 0.9800
C118 H19 0.9800
C120 C122 1.371(7)
C120 H56 0.9500
C122 H57 0.9500
C123 H20 0.9800
C123 H21 0.9800
C123 H22 0.9800
C124 H58 0.9800
C124 H59 0.9800
C124 H60 0.9800
C125 H23 0.9800
C125 H24 0.9800
C125 H25 0.9800
C126 H61 0.9800
C126 H62 0.9800
C126 H63 0.9800
C127 H26 0.9800
C127 H27 0.9800
C127 H28 0.9800
N1 C3 1.511(5)
N1 C191 1.517(5)
N1 C1 1.519(5)
N1 C133 1.522(5)
C3 C7 1.506(6)
C3 H67 0.9900
C3 H68 0.9900
C156 C9 1.528(6)
C156 C7 1.528(6)
C156 H69 0.9900
C156 H70 0.9900
C7 H71 0.9900
C7 H72 0.9900
C9 H73 0.9800
C9 H74 0.9800
C9 H75 0.9800
C132 H64 0.9800
C132 H65 0.9800
C132 H66 0.9800
C131 H29 0.9800
C131 H30 0.9800
C131 H31 0.9800
C1 C243 1.526(7)
C1 H76 0.9900
C1 H77 0.9900
C133 C134 1.518(6)
C133 H78 0.9900
C133 H79 0.9900
C134 C257 1.506(7)
C134 H80 0.9900
C134 H81 0.9900
C140 C191 1.516(6)
C140 C146 1.535(6)
C140 H82 0.9900
C140 H83 0.9900
C142 C146 1.524(7)
C142 H84 0.9800
C142 H85 0.9800
C142 H86 0.9800
C146 H87 0.9900
C146 H88 0.9900
C191 H89 0.9900
C191 H90 0.9900
C207 C209 1.506(6)
C207 C210 1.519(6)
C207 H91 0.9900
C207 H92 0.9900
C208 N8 1.508(5)
C208 C209 1.509(6)
C208 H93 0.9900
C208 H94 0.9900
C209 H95 0.9900
C209 H96 0.9900
C210 H97 0.9800
C210 H98 0.9800
C210 H99 0.9800
C203 C206 1.513(7)
C203 C205 1.522(7)
C203 H100 0.9900
C203 H101 0.9900
C204 C206 1.509(7)
C204 N8 1.513(5)
C204 H102 0.9900
C204 H103 0.9900
C205 H104 0.9800
C205 H105 0.9800
C205 H106 0.9800
N8 C212 1.522(6)
N8 C247 1.540(6)
C206 H107 0.9900
C206 H108 0.9900
C212 C240 1.515(7)
C212 H109 0.9900
C212 H110 0.9900
C240 C262 1.393(10)
C240 H111 0.9900
C240 H112 0.9900
C243 C259 1.458(8)
C243 H113 0.9900
C243 H114 0.9900
C247 C248 1.532(7)
C247 H115 0.9900
C247 H116 0.9900
C248 C261 1.461(9)
C248 H117 0.9900
C248 H118 0.9900
C257 C258 1.515(7)
C257 H119 0.9900
C257 H120 0.9900
C258 H121 0.9800
C258 H122 0.9800
C258 H123 0.9800
C259 C260 1.628(8)
C259 H124 0.9900
C259 H125 0.9900
C260 H126 0.9800
C260 H127 0.9800
C260 H128 0.9800
C261 C263 1.483(11)
C261 H129 0.9900
C261 H130 0.9900
C262 C264 1.386(14)
C262 H131 0.9900
C262 H132 0.9900
C263 H133 0.9800
C263 H134 0.9800
C263 H135 0.9800
C264 H136 0.9800
C264 H137 0.9800
C264 H138 0.9800

loop_
_geom_hbond_atom_site_label_D
_geom_hbond_atom_site_label_H
_geom_hbond_atom_site_label_A
_geom_hbond_distance_DH
_geom_hbond_distance_HA
_geom_hbond_distance_DA
_geom_hbond_angle_DHA
N2 H32 Cl2 0.88 2.41 3.284(3) 175.1
N3 H33 Cl1 0.88 2.49 3.357(3) 169.6
N4 H34 Cl1 0.88 2.42 3.295(3) 175.6
N5 H36 Cl2 0.88 2.42 3.299(3) 176.4

loop_
_geom_torsion_atom_site_label_1
_geom_torsion_atom_site_label_2
_geom_torsion_atom_site_label_3
_geom_torsion_atom_site_label_4
_geom_torsion
C94 N4 C59 C103 -0.7(5)
C94 N4 C59 C81 172.6(4)
C101 O6 C61 C63 0.4(6)
C101 O6 C61 C82 179.6(4)
C65 N3 C62 C77 1.5(4)
C65 N3 C62 C52 -176.6(3)
C63 C52 C62 N3 159.4(4)
C67 C52 C62 N3 -20.5(6)
C63 C52 C62 C77 -18.3(7)
C67 C52 C62 C77 161.8(4)
O6 C61 C63 C52 178.8(4)
C82 C61 C63 C52 -0.3(6)
C67 C52 C63 C61 1.2(6)
C62 C52 C63 C61 -178.7(4)
C98 C60 C64 C80 -3.0(6)
C98 C60 C64 C68 173.5(4)
C62 N3 C65 C55 -1.2(5)
C62 N3 C65 C73 177.6(4)
C77 C55 C65 N3 0.4(5)
C77 C55 C65 C73 -178.2(4)
B2 O17 C66 C79 -19.5(6)
B2 O17 C66 C69 162.6(4)
C63 C52 C67 C92 -0.4(6)
C62 C52 C67 C92 179.5(3)
C69 N2 C68 C85 0.0(5)
C69 N2 C68 C64 179.7(4)
C60 C64 C68 N2 -21.7(6)
C80 C64 C68 N2 154.9(4)
C60 C64 C68 C85 157.9(4)
C80 C64 C68 C85 -25.5(7)
C68 N2 C69 C70 0.0(5)
C68 N2 C69 C66 -179.4(4)
O17 C66 C69 C70 -5.9(7)
C79 C66 C69 C70 176.3(4)
O17 C66 C69 N2 173.3(4)
C79 C66 C69 N2 -4.4(7)
N2 C69 C70 C85 0.0(5)
C66 C69 C70 C85 179.3(4)
B2 O19 C71 C79 9.5(6)
B2 O19 C71 C76 -171.9(4)
B1 O18 C73 C75 -17.0(6)
B1 O18 C73 C65 166.3(4)
N3 C65 C73 O18 177.3(3)
C55 C65 C73 O18 -4.3(7)
N3 C65 C73 C75 0.7(7)
C55 C65 C73 C75 179.1(5)
C126 O7 C74 C110 120.8(5)
C126 O7 C74 C78 -64.1(6)
O18 C73 C75 C81 -4.5(7)
C65 C73 C75 C81 172.0(4)
C90 N5 C76 C108 1.4(5)
C90 N5 C76 C71 177.8(4)
O19 C71 C76 C108 -3.9(8)
C79 C71 C76 C108 174.6(5)
O19 C71 C76 N5 -179.4(4)
C79 C71 C76 N5 -0.9(7)
N3 C62 C77 C55 -1.3(5)
C52 C62 C77 C55 176.7(4)
C65 C55 C77 C62 0.5(5)
C124 O15 C78 C74 165.0(4)
C124 O15 C78 C99 -16.9(7)
O7 C74 C78 O15 0.6(6)
C110 C74 C78 O15 175.7(4)
O7 C74 C78 C99 -177.6(4)
C110 C74 C78 C99 -2.4(7)
O17 C66 C79 C71 -5.3(6)
C69 C66 C79 C71 172.4(4)
O19 C71 C79 C66 10.9(6)
C76 C71 C79 C66 -167.6(4)
C60 C64 C80 C86 2.6(6)
C68 C64 C80 C86 -174.0(4)
B1 O20 C81 C75 7.4(6)
B1 O20 C81 C59 -177.2(4)
C73 C75 C81 O20 9.6(7)
C73 C75 C81 C59 -165.4(4)
N4 C59 C81 O20 179.6(4)
C103 C59 C81 O20 -8.9(7)
N4 C59 C81 C75 -5.2(7)
C103 C59 C81 C75 166.3(5)
C116 O2 C82 C61 80.6(5)
C116 O2 C82 C92 -103.1(4)
O6 C61 C82 O2 -4.4(6)
C63 C61 C82 O2 174.8(4)
O6 C61 C82 C92 179.4(4)
C63 C61 C82 C92 -1.4(6)
C123 O3 C84 C91 -53.3(6)
C123 O3 C84 C95 129.2(4)
N2 C68 C85 C70 0.0(5)
C64 C68 C85 C70 -179.7(4)
C69 C70 C85 C68 0.0(5)
C118 O5 C86 C102 -173.3(4)
C118 O5 C86 C80 7.8(6)
C64 C80 C86 O5 179.9(4)
C64 C80 C86 C102 1.1(6)
B1 O10 C88 C112 176.1(5)
B1 O10 C88 C105 -1.9(5)
C76 N5 C90 C100 -1.5(5)
C76 N5 C90 C89 179.4(4)
C111 C89 C90 N5 13.4(7)
C115 C89 C90 N5 -166.8(4)
C111 C89 C90 C100 -165.5(5)
C115 C89 C90 C100 14.3(8)
C127 O13 C91 C115 -22.3(7)
C127 O13 C91 C84 160.1(4)
O3 C84 C91 O13 -2.2(6)
C95 C84 C91 O13 175.3(4)
O3 C84 C91 C115 -179.9(4)
C95 C84 C91 C115 -2.4(7)
C83 O4 C92 C82 179.2(4)
C83 O4 C92 C67 -3.0(6)
O2 C82 C92 O4 3.9(6)
C61 C82 C92 O4 -179.8(4)
O2 C82 C92 C67 -174.1(4)
C61 C82 C92 C67 2.2(6)
C52 C67 C92 O4 -179.1(4)
C52 C67 C92 C82 -1.3(6)
C59 N4 C94 C87 0.6(5)
C59 N4 C94 C96 -179.1(4)
C103 C87 C94 N4 -0.3(5)
C103 C87 C94 C96 179.4(4)
C131 O14 C95 C111 1.8(7)
C131 O14 C95 C84 -177.0(5)
O3 C84 C95 O14 -2.6(6)
C91 C84 C95 O14 179.8(4)
O3 C84 C95 C111 178.6(4)
C91 C84 C95 C111 0.9(7)
N4 C94 C96 C99 -169.7(4)
C87 C94 C96 C99 10.7(7)
N4 C94 C96 C113 10.2(7)
C87 C94 C96 C113 -169.4(5)
C109 O8 C98 C60 -6.9(6)
C109 O8 C98 C102 174.4(4)
C64 C60 C98 O8 -178.9(4)
C64 C60 C98 C102 -0.3(6)
C113 C96 C99 C78 -0.2(7)
C94 C96 C99 C78 179.7(4)
O15 C78 C99 C96 -175.5(4)
C74 C78 C99 C96 2.6(7)
N5 C90 C100 C108 1.1(6)
C89 C90 C100 C108 -179.9(5)
C125 O1 C102 C86 85.3(5)
C125 O1 C102 C98 -100.2(5)
O5 C86 C102 O1 -8.8(6)
C80 C86 C102 O1 170.2(4)
O5 C86 C102 C98 176.8(4)
C80 C86 C102 C98 -4.3(6)
O8 C98 C102 O1 8.1(6)
C60 C98 C102 O1 -170.6(4)
O8 C98 C102 C86 -177.4(4)
C60 C98 C102 C86 3.9(6)
C94 C87 C103 C59 -0.2(6)
N4 C59 C103 C87 0.5(5)
C81 C59 C103 C87 -172.1(5)
B2 O9 C104 C93 168.4(5)
B2 O9 C104 C117 -8.6(5)
C114 C93 C104 O9 -178.8(4)
C114 C93 C104 C117 -2.1(7)
B1 O11 C105 C88 -2.3(5)
B1 O11 C105 C97 178.0(5)
O10 C88 C105 O11 2.8(5)
C112 C88 C105 O11 -175.4(4)
O10 C88 C105 C97 -177.5(4)
C112 C88 C105 C97 4.3(7)
C122 C97 C105 O11 177.6(4)
C122 C97 C105 C88 -2.1(7)
C114 C106 C107 C117 -1.6(7)
C90 C100 C108 C76 -0.3(6)
N5 C76 C108 C100 -0.7(6)
C71 C76 C108 C100 -176.7(5)
C132 O16 C110 C74 -175.3(6)
C132 O16 C110 C113 6.3(9)
O7 C74 C110 O16 -3.1(7)
C78 C74 C110 O16 -178.4(4)
O7 C74 C110 C113 175.4(4)
C78 C74 C110 C113 0.0(7)
C115 C89 C111 C95 -0.5(7)
C90 C89 C111 C95 179.3(4)
O14 C95 C111 C89 -178.3(4)
C84 C95 C111 C89 0.5(7)
O10 C88 C112 C120 179.3(4)
C105 C88 C112 C120 -2.9(7)
O16 C110 C113 C96 -179.4(5)
C74 C110 C113 C96 2.2(8)
C99 C96 C113 C110 -2.1(7)
C94 C96 C113 C110 178.0(4)
C104 C93 C114 C106 -2.3(7)
C107 C106 C114 C93 4.2(7)
O13 C91 C115 C89 -175.0(4)
C84 C91 C115 C89 2.5(7)
C111 C89 C115 C91 -1.0(7)
C90 C89 C115 C91 179.2(4)
B2 O12 C117 C107 -175.0(4)
B2 O12 C117 C104 3.5(5)
C106 C107 C117 O12 175.6(4)
C106 C107 C117 C104 -2.7(7)
O9 C104 C117 O12 3.3(5)
C93 C104 C117 O12 -174.0(4)
O9 C104 C117 C107 -178.1(4)
C93 C104 C117 C107 4.7(7)
C105 O11 B1 O10 1.1(5)
C105 O11 B1 O20 -118.4(4)
C105 O11 B1 O18 117.6(4)
C88 O10 B1 O11 0.5(5)
C88 O10 B1 O20 119.1(4)
C88 O10 B1 O18 -118.4(4)
C81 O20 B1 O11 -149.8(4)
C81 O20 B1 O10 93.1(4)
C81 O20 B1 O18 -26.6(6)
C73 O18 B1 O11 153.6(4)
C73 O18 B1 O10 -90.3(4)
C73 O18 B1 O20 31.3(6)
C88 C112 C120 C122 -0.6(7)
C117 O12 B2 O9 -8.6(4)
C117 O12 B2 O19 -130.0(4)
C117 O12 B2 O17 108.0(4)
C104 O9 B2 O12 10.5(4)
C104 O9 B2 O19 130.3(4)
C104 O9 B2 O17 -107.9(4)
C71 O19 B2 O12 -153.0(4)
C71 O19 B2 O9 88.6(5)
C71 O19 B2 O17 -31.4(6)
C66 O17 B2 O12 157.5(4)
C66 O17 B2 O9 -86.2(4)
C66 O17 B2 O19 36.4(6)
C112 C120 C122 C97 2.9(8)
C105 C97 C122 C120 -1.5(7)
C191 N1 C3 C7 56.2(5)
C1 N1 C3 C7 176.5(4)
C133 N1 C3 C7 -62.0(5)
N1 C3 C7 C156 -175.1(4)
C9 C156 C7 C3 177.7(4)
C3 N1 C1 C243 179.1(4)
C191 N1 C1 C243 -61.0(5)
C133 N1 C1 C243 57.6(5)
C3 N1 C133 C134 -61.1(5)
C191 N1 C133 C134 178.5(4)
C1 N1 C133 C134 57.3(5)
N1 C133 C134 C257 91.0(5)
C191 C140 C146 C142 176.7(4)
C146 C140 C191 N1 179.4(4)
C3 N1 C191 C140 53.1(5)
C1 N1 C191 C140 -64.3(5)
C133 N1 C191 C140 174.2(4)
C210 C207 C209 C208 -177.1(4)
N8 C208 C209 C207 -168.8(4)
C209 C208 N8 C204 -59.2(5)
C209 C208 N8 C212 60.7(5)
C209 C208 N8 C247 -179.7(4)
C206 C204 N8 C208 -58.5(5)
C206 C204 N8 C212 180.0(4)
C206 C204 N8 C247 60.4(5)
N8 C204 C206 C203 -161.9(4)
C205 C203 C206 C204 -175.5(5)
C208 N8 C212 C240 58.0(6)
C204 N8 C212 C240 -179.9(5)
C247 N8 C212 C240 -60.1(5)
N8 C212 C240 C262 161.2(7)
N1 C1 C243 C259 96.1(6)
C208 N8 C247 C248 179.9(4)
C204 N8 C247 C248 58.6(6)
C212 N8 C247 C248 -59.9(6)
N8 C247 C248 C261 171.4(6)
C133 C134 C257 C258 172.2(4)
C1 C243 C259 C260 163.5(5)
C247 C248 C261 C263 -169.0(8)
C212 C240 C262 C264 -169.9(11)
